data_8102082
loop_
_publ_author_name
'Zonouzi, A.'
'Rahmani, H.'
'Kamali, A.'
'Jahangiri, A.'

_publ_section_title
;
Crystal structure of dimethyl 2-(tert-butylamino)-5-benzoyl-6-phenyl-
4H-pyran-3,4-dicarboxylate, C~26~H~27~NO~6~
;
_journal_issue 4
_journal_name_full 'Zeitschrift f\"ur Kristallographie - New Crystal Structures'
_journal_page_first 557
_journal_page_last 558
_journal_volume 221
_journal_year 2006
_chemical_formula_moiety 'C26 H27 N O6'
_chemical_formula_sum 'C26 H27 N O6'
_chemical_formula_weight 449.49
_chemical_name_systematic
; 
dimethyl 2-(tert-butylamino)-5-benzoyl-6-phenyl-4H-pyran-3,4-dicarboxylate
;
_space_group_IT_number 15
_symmetry_cell_setting monoclinic
_symmetry_space_group_name_Hall '-C 2yc'
_symmetry_space_group_name_H-M 'C 1 2/c 1'
_atom_sites_solution_hydrogens mixed
_atom_sites_solution_primary direct
_atom_sites_solution_secondary difmap
_audit_creation_method SHELXL-97
_cell_angle_alpha 90.00
_cell_angle_beta 102.295(10)
_cell_angle_gamma 90.00
_cell_formula_units_Z 8
_cell_length_a 15.0094(9)
_cell_length_b 15.8112(10)
_cell_length_c 20.0305(12)
_cell_measurement_reflns_used 883
_cell_measurement_temperature 120(2)
_cell_measurement_theta_max 30
_cell_measurement_theta_min 3
_cell_volume 4644.5(5)
_computing_cell_refinement 'SMART (Bruker, 1998b)'
_computing_data_collection 'SMART (Bruker, 1998b)'
_computing_data_reduction 'SAINTPlus (Bruker, 1998a)'
_computing_molecular_graphics 'SHELXTL ver. 5.1 (Sheldrick, 1998b)'
_computing_publication_material 'SHELXTL ver. 5.1 (Sheldrick, 1998b)'
_computing_structure_refinement 'SHELXTL ver. 5.1 (Sheldrick, 1998b)'
_computing_structure_solution 'SHELXTL ver. 5.1 (Sheldrick, 1998b)'
_diffrn_ambient_temperature 120(2)
_diffrn_measured_fraction_theta_full 0.995
_diffrn_measured_fraction_theta_max 0.995
_diffrn_measurement_device_type 'Bruker SMART 1000 CCD'
_diffrn_measurement_method phi/omega
_diffrn_radiation_monochromator graphite
_diffrn_radiation_source 'fine-focus sealed tube'
_diffrn_radiation_type MoK\a
_diffrn_radiation_wavelength 0.71073
_diffrn_reflns_av_R_equivalents 0.0349
_diffrn_reflns_av_sigmaI/netI 0.0390
_diffrn_reflns_limit_h_max 19
_diffrn_reflns_limit_h_min -19
_diffrn_reflns_limit_k_max 20
_diffrn_reflns_limit_k_min -20
_diffrn_reflns_limit_l_max 26
_diffrn_reflns_limit_l_min -26
_diffrn_reflns_number 21404
_diffrn_reflns_theta_full 28.00
_diffrn_reflns_theta_max 28.00
_diffrn_reflns_theta_min 1.89
_exptl_absorpt_coefficient_mu 0.091
_exptl_absorpt_correction_T_max 0.978
_exptl_absorpt_correction_T_min 0.973
_exptl_absorpt_correction_type multi-scan
_exptl_absorpt_process_details 'SADABS (Sheldrick, 1998a)'
_exptl_crystal_colour colorless
_exptl_crystal_density_diffrn 1.286
_exptl_crystal_density_method 'not measured'
_exptl_crystal_description prism
_exptl_crystal_F_000 1904
_exptl_crystal_size_max 0.4
_exptl_crystal_size_mid 0.25
_exptl_crystal_size_min 0.25
_refine_diff_density_max 0.400
_refine_diff_density_min -0.213
_refine_diff_density_rms 0.056
_refine_ls_extinction_method none
_refine_ls_goodness_of_fit_ref 1.001
_refine_ls_hydrogen_treatment constr
_refine_ls_matrix_type full
_refine_ls_number_parameters 302
_refine_ls_number_reflns 5582
_refine_ls_number_restraints 0
_refine_ls_restrained_S_all 1.001
_refine_ls_R_factor_all 0.0746
_refine_ls_R_factor_gt 0.0503
_refine_ls_shift/su_max 0.008
_refine_ls_shift/su_mean 0.001
_refine_ls_structure_factor_coef Fsqd
_refine_ls_weighting_details 'calc w=1/[\s^2^(Fo^2^)+(0.0800P)^2^+0.9000P] where P=(Fo^2^+2Fc^2^)/3'
_refine_ls_weighting_scheme calc
_refine_ls_wR_factor_gt 0.1279
_refine_ls_wR_factor_ref 0.1422
_reflns_number_gt 3711
_reflns_number_total 5582
_reflns_threshold_expression I>2sigma(I)
_cod_data_source_file 1267-1930.cff
_cod_data_source_block ZON8
_cod_depositor_comments
;
The following automatic conversions were performed:
'_symmetry_cell_setting' value 'Monoclinic' changed to 'monoclinic'
according to '/home/saulius/struct/CIF-dictionaries/cif_core.dic'
dictionary named 'cif_core.dic' version 2.4.1 from 2010-06-29.

Automatic conversion script
Id: cif_fix_enum 1555 2011-01-17 13:19:09Z saulius 
;
_cod_original_sg_symbol_H-M C12/c1
_cod_database_code 8102082

loop_
_symmetry_equiv_pos_as_xyz
'x, y, z'
'-x, y, -z+1/2'
'x+1/2, y+1/2, z'
'-x+1/2, y+1/2, -z+1/2'
'-x, -y, -z'
'x, -y, z-1/2'
'-x+1/2, -y+1/2, -z'
'x+1/2, -y+1/2, z-1/2'

loop_
_atom_site_label
_atom_site_type_symbol
_atom_site_fract_x
_atom_site_fract_y
_atom_site_fract_z
_atom_site_U_iso_or_equiv
_atom_site_adp_type
_atom_site_occupancy
_atom_site_symmetry_multiplicity
_atom_site_Wyckoff_symbol
_atom_site_calc_flag
_atom_site_refinement_flags
_atom_site_disorder_assembly
_atom_site_disorder_group
O1 O 0.32726(7) 0.06690(7) 0.43090(5) 0.0268(3) Uani 1 8 f d . . .
O2 O 0.45723(8) -0.01335(8) 0.62951(6) 0.0362(3) Uani 1 8 f d . . .
O3 O 0.54524(8) 0.10362(7) 0.63548(6) 0.0312(3) Uani 1 8 f d . . .
O4 O 0.39074(8) 0.25076(8) 0.57415(7) 0.0432(3) Uani 1 8 f d . . .
O5 O 0.52948(7) 0.29237(7) 0.56377(6) 0.0321(3) Uani 1 8 f d . . .
O6 O 0.55335(8) 0.25639(7) 0.40844(6) 0.0337(3) Uani 1 8 f d . . .
N1 N 0.33064(9) -0.03116(8) 0.51292(7) 0.0265(3) Uani 1 8 f d . . .
H1N H 0.3594 -0.0472 0.5567 0.041(5) Uiso 1 8 f d R . .
C1 C 0.36738(10) 0.04028(10) 0.49512(8) 0.0232(3) Uani 1 8 f d . . .
C2 C 0.43908(10) 0.08255(10) 0.53514(8) 0.0239(3) Uani 1 8 f d . . .
C3 C 0.47660(10) 0.16265(10) 0.51150(8) 0.0228(3) Uani 1 8 f d . . .
H3A H 0.5424 0.1563 0.5152 0.027 Uiso 1 8 f calc R . .
C4 C 0.43166(10) 0.18257(9) 0.43837(8) 0.0229(3) Uani 1 8 f d . . .
C5 C 0.36327(10) 0.13633(10) 0.40340(8) 0.0236(3) Uani 1 8 f d . . .
C6 C 0.24494(10) -0.07490(10) 0.47922(8) 0.0247(3) Uani 1 8 f d . . .
C7 C 0.16373(11) -0.01459(11) 0.46758(9) 0.0326(4) Uani 1 8 f d . . .
H7A H 0.1600 0.0120 0.5100 0.049 Uiso 1 8 f calc R . .
H7B H 0.1087 -0.0457 0.4504 0.049 Uiso 1 8 f calc R . .
H7C H 0.1714 0.0279 0.4350 0.049 Uiso 1 8 f calc R . .
C8 C 0.25354(12) -0.11520(12) 0.41180(9) 0.0335(4) Uani 1 8 f d . . .
H8A H 0.3055 -0.1521 0.4194 0.050 Uiso 1 8 f calc R . .
H8B H 0.2610 -0.0717 0.3800 0.050 Uiso 1 8 f calc R . .
H8C H 0.1995 -0.1472 0.3936 0.050 Uiso 1 8 f calc R . .
C9 C 0.23253(12) -0.14266(11) 0.53028(9) 0.0317(4) Uani 1 8 f d . . .
H9A H 0.2266 -0.1164 0.5723 0.048 Uiso 1 8 f calc R . .
H9B H 0.2845 -0.1795 0.5386 0.048 Uiso 1 8 f calc R . .
H9C H 0.1786 -0.1748 0.5121 0.048 Uiso 1 8 f calc R . .
C10 C 0.47828(11) 0.05152(10) 0.60244(8) 0.0272(4) Uani 1 8 f d . . .
C11 C 0.59547(12) 0.07625(14) 0.70126(9) 0.0429(5) Uani 1 8 f d . . .
H11A H 0.6406 0.1179 0.7196 0.064 Uiso 1 8 f calc R . .
H11B H 0.6250 0.0234 0.6965 0.064 Uiso 1 8 f calc R . .
H11C H 0.5544 0.0692 0.7316 0.064 Uiso 1 8 f calc R . .
C12 C 0.45916(10) 0.23852(10) 0.55442(8) 0.0257(3) Uani 1 8 f d . . .
C13 C 0.51598(13) 0.37139(11) 0.59624(11) 0.0414(5) Uani 1 8 f d . . .
H13A H 0.5696 0.4057 0.6004 0.062 Uiso 1 8 f calc R . .
H13B H 0.5046 0.3605 0.6408 0.062 Uiso 1 8 f calc R . .
H13C H 0.4647 0.4006 0.5691 0.062 Uiso 1 8 f calc R . .
C14 C 0.47144(11) 0.25535(10) 0.40606(8) 0.0247(3) Uani 1 8 f d . . .
C15 C 0.41179(11) 0.32656(10) 0.37472(8) 0.0278(4) Uani 1 8 f d . . .
C16 C 0.44437(13) 0.38089(11) 0.33019(9) 0.0359(4) Uani 1 8 f d . . .
H16A H 0.5018 0.3721 0.3209 0.043 Uiso 1 8 f calc R . .
C17 C 0.39101(14) 0.44766(11) 0.30000(10) 0.0434(5) Uani 1 8 f d . . .
H17A H 0.4122 0.4831 0.2697 0.052 Uiso 1 8 f calc R . .
C18 C 0.30633(14) 0.46187(11) 0.31473(10) 0.0453(5) Uani 1 8 f d . . .
H18A H 0.2709 0.5070 0.2945 0.054 Uiso 1 8 f calc R . .
C19 C 0.27431(13) 0.40938(11) 0.35932(10) 0.0396(5) Uani 1 8 f d . . .
H19A H 0.2175 0.4194 0.3693 0.048 Uiso 1 8 f calc R . .
C20 C 0.32679(12) 0.34144(11) 0.38936(9) 0.0312(4) Uani 1 8 f d . . .
H20A H 0.3049 0.3060 0.4193 0.037 Uiso 1 8 f calc R . .
C21 C 0.31505(11) 0.15192(9) 0.33215(8) 0.0238(3) Uani 1 8 f d . . .
C22 C 0.36349(12) 0.16046(10) 0.28052(8) 0.0286(4) Uani 1 8 f d . . .
H22A H 0.4257 0.1493 0.2895 0.034 Uiso 1 8 f calc R . .
C23 C 0.31895(12) 0.18552(11) 0.21594(9) 0.0335(4) Uani 1 8 f d . . .
H23A H 0.3512 0.1913 0.1814 0.040 Uiso 1 8 f calc R . .
C24 C 0.22681(13) 0.20197(11) 0.20273(9) 0.0339(4) Uani 1 8 f d . . .
H24A H 0.1974 0.2206 0.1596 0.041 Uiso 1 8 f calc R . .
C25 C 0.17763(12) 0.19089(11) 0.25317(9) 0.0335(4) Uani 1 8 f d . . .
H25A H 0.1151 0.2007 0.2436 0.040 Uiso 1 8 f calc R . .
C26 C 0.22135(11) 0.16515(10) 0.31787(8) 0.0280(4) Uani 1 8 f d . . .
H26A H 0.1882 0.1567 0.3516 0.034 Uiso 1 8 f calc R . .

loop_
_atom_site_aniso_label
_atom_site_aniso_U_11
_atom_site_aniso_U_22
_atom_site_aniso_U_33
_atom_site_aniso_U_23
_atom_site_aniso_U_13
_atom_site_aniso_U_12
O1 0.0281(6) 0.0285(6) 0.0220(6) 0.0029(5) 0.0012(5) -0.0058(5)
O2 0.0330(7) 0.0410(7) 0.0317(7) 0.0119(6) 0.0005(5) -0.0065(5)
O3 0.0281(6) 0.0393(7) 0.0231(6) 0.0010(5) -0.0014(5) -0.0043(5)
O4 0.0334(7) 0.0452(8) 0.0564(9) -0.0175(6) 0.0214(6) -0.0054(6)
O5 0.0263(6) 0.0266(6) 0.0431(7) -0.0090(5) 0.0063(5) -0.0027(5)
O6 0.0244(6) 0.0385(7) 0.0386(7) 0.0045(5) 0.0072(5) -0.0037(5)
N1 0.0259(7) 0.0262(7) 0.0259(7) 0.0034(5) 0.0019(6) -0.0038(5)
C1 0.0222(8) 0.0244(8) 0.0233(8) 0.0013(6) 0.0056(6) 0.0013(6)
C2 0.0233(8) 0.0253(8) 0.0227(8) 0.0003(6) 0.0040(6) -0.0003(6)
C3 0.0186(7) 0.0262(8) 0.0224(8) -0.0001(6) 0.0016(6) -0.0003(6)
C4 0.0210(8) 0.0246(8) 0.0232(8) 0.0004(6) 0.0048(6) -0.0001(6)
C5 0.0249(8) 0.0235(8) 0.0237(8) 0.0006(6) 0.0079(6) -0.0007(6)
C6 0.0212(8) 0.0260(8) 0.0263(8) 0.0001(6) 0.0040(6) -0.0038(6)
C7 0.0279(9) 0.0321(9) 0.0369(10) 0.0018(8) 0.0047(7) 0.0011(7)
C8 0.0292(9) 0.0395(10) 0.0318(9) -0.0071(8) 0.0063(7) -0.0078(7)
C9 0.0297(9) 0.0307(9) 0.0341(9) 0.0046(7) 0.0055(7) -0.0049(7)
C10 0.0239(8) 0.0331(9) 0.0248(8) -0.0008(7) 0.0053(7) 0.0011(7)
C11 0.0310(10) 0.0664(13) 0.0269(10) 0.0093(9) -0.0035(8) -0.0075(9)
C12 0.0231(8) 0.0272(8) 0.0251(8) -0.0001(6) 0.0015(6) -0.0007(6)
C13 0.0382(10) 0.0291(9) 0.0546(12) -0.0142(9) 0.0047(9) 0.0021(8)
C14 0.0247(8) 0.0278(8) 0.0209(8) -0.0032(6) 0.0035(6) -0.0044(6)
C15 0.0312(9) 0.0245(8) 0.0249(8) -0.0038(6) -0.0001(7) -0.0041(6)
C16 0.0407(10) 0.0310(9) 0.0336(10) 0.0024(7) 0.0026(8) -0.0072(8)
C17 0.0563(13) 0.0297(10) 0.0388(11) 0.0061(8) -0.0022(9) -0.0084(9)
C18 0.0540(13) 0.0240(9) 0.0460(12) -0.0016(8) -0.0158(10) 0.0030(8)
C19 0.0387(10) 0.0317(10) 0.0429(11) -0.0115(8) -0.0038(9) 0.0076(8)
C20 0.0348(9) 0.0283(9) 0.0290(9) -0.0054(7) 0.0034(7) -0.0002(7)
C21 0.0272(8) 0.0211(7) 0.0225(8) -0.0012(6) 0.0038(6) -0.0032(6)
C22 0.0312(9) 0.0286(8) 0.0262(9) -0.0022(7) 0.0066(7) -0.0052(7)
C23 0.0413(10) 0.0352(9) 0.0253(9) -0.0002(7) 0.0096(8) -0.0092(8)
C24 0.0471(11) 0.0275(9) 0.0230(8) 0.0027(7) -0.0018(8) -0.0015(8)
C25 0.0323(9) 0.0318(9) 0.0330(9) -0.0039(7) -0.0004(7) 0.0029(7)
C26 0.0304(9) 0.0289(8) 0.0248(8) -0.0026(7) 0.0058(7) -0.0008(7)

loop_
_atom_type_symbol
_atom_type_description
_atom_type_scat_dispersion_real
_atom_type_scat_dispersion_imag
_atom_type_scat_source
C C 0.0033 0.0016 'International Tables Vol C Tables 4.2.6.8 and 6.1.1.4'
H H 0.0000 0.0000 'International Tables Vol C Tables 4.2.6.8 and 6.1.1.4'
N N 0.0061 0.0033 'International Tables Vol C Tables 4.2.6.8 and 6.1.1.4'
O O 0.0106 0.0060 'International Tables Vol C Tables 4.2.6.8 and 6.1.1.4'

loop_
_geom_angle_atom_site_label_1
_geom_angle_atom_site_label_2
_geom_angle_atom_site_label_3
_geom_angle
_geom_angle_site_symmetry_1
_geom_angle_site_symmetry_3
_geom_angle_publ_flag
C1 O1 C5 119.12(12) . . ?
C10 O3 C11 116.95(13) . . ?
C12 O5 C13 115.59(13) . . ?
C1 N1 C6 129.51(13) . . ?
C1 N1 H1N 110.3 . . ?
C6 N1 H1N 119.0 . . ?
N1 C1 O1 112.78(13) . . ?
N1 C1 C2 124.91(14) . . ?
O1 C1 C2 122.29(14) . . ?
C1 C2 C10 119.70(14) . . ?
C1 C2 C3 121.78(14) . . ?
C10 C2 C3 118.49(14) . . ?
C2 C3 C4 111.20(12) . . ?
C2 C3 C12 111.29(12) . . ?
C4 C3 C12 106.68(12) . . ?
C2 C3 H3A 109.2 . . ?
C4 C3 H3A 109.2 . . ?
C12 C3 H3A 109.2 . . ?
C5 C4 C14 121.72(14) . . ?
C5 C4 C3 122.07(14) . . ?
C14 C4 C3 116.15(13) . . ?
C4 C5 O1 123.17(14) . . ?
C4 C5 C21 125.52(14) . . ?
O1 C5 C21 111.30(13) . . ?
N1 C6 C9 103.89(12) . . ?
N1 C6 C7 111.33(13) . . ?
C9 C6 C7 109.57(13) . . ?
N1 C6 C8 111.58(13) . . ?
C9 C6 C8 110.33(14) . . ?
C7 C6 C8 109.97(13) . . ?
C6 C7 H7A 109.5 . . ?
C6 C7 H7B 109.5 . . ?
H7A C7 H7B 109.5 . . ?
C6 C7 H7C 109.5 . . ?
H7A C7 H7C 109.5 . . ?
H7B C7 H7C 109.5 . . ?
C6 C8 H8A 109.5 . . ?
C6 C8 H8B 109.5 . . ?
H8A C8 H8B 109.5 . . ?
C6 C8 H8C 109.5 . . ?
H8A C8 H8C 109.5 . . ?
H8B C8 H8C 109.5 . . ?
C6 C9 H9A 109.5 . . ?
C6 C9 H9B 109.5 . . ?
H9A C9 H9B 109.5 . . ?
C6 C9 H9C 109.5 . . ?
H9A C9 H9C 109.5 . . ?
H9B C9 H9C 109.5 . . ?
O2 C10 O3 121.53(14) . . ?
O2 C10 C2 127.20(15) . . ?
O3 C10 C2 111.27(14) . . ?
O3 C11 H11A 109.5 . . ?
O3 C11 H11B 109.5 . . ?
H11A C11 H11B 109.5 . . ?
O3 C11 H11C 109.5 . . ?
H11A C11 H11C 109.5 . . ?
H11B C11 H11C 109.5 . . ?
O4 C12 O5 124.05(15) . . ?
O4 C12 C3 125.16(14) . . ?
O5 C12 C3 110.69(13) . . ?
O5 C13 H13A 109.5 . . ?
O5 C13 H13B 109.5 . . ?
H13A C13 H13B 109.5 . . ?
O5 C13 H13C 109.5 . . ?
H13A C13 H13C 109.5 . . ?
H13B C13 H13C 109.5 . . ?
O6 C14 C15 121.05(14) . . ?
O6 C14 C4 118.84(14) . . ?
C15 C14 C4 120.05(13) . . ?
C20 C15 C16 119.48(16) . . ?
C20 C15 C14 122.35(15) . . ?
C16 C15 C14 118.15(15) . . ?
C17 C16 C15 119.90(18) . . ?
C17 C16 H16A 120.0 . . ?
C15 C16 H16A 120.1 . . ?
C16 C17 C18 120.22(18) . . ?
C16 C17 H17A 119.9 . . ?
C18 C17 H17A 119.9 . . ?
C19 C18 C17 120.23(17) . . ?
C19 C18 H18A 119.9 . . ?
C17 C18 H18A 119.9 . . ?
C18 C19 C20 120.12(19) . . ?
C18 C19 H19A 119.9 . . ?
C20 C19 H19A 119.9 . . ?
C15 C20 C19 120.04(17) . . ?
C15 C20 H20A 120.0 . . ?
C19 C20 H20A 120.0 . . ?
C22 C21 C26 119.88(15) . . ?
C22 C21 C5 120.55(14) . . ?
C26 C21 C5 119.35(14) . . ?
C21 C22 C23 119.90(16) . . ?
C21 C22 H22A 120.1 . . ?
C23 C22 H22A 120.1 . . ?
C24 C23 C22 120.01(16) . . ?
C24 C23 H23A 120.0 . . ?
C22 C23 H23A 120.0 . . ?
C23 C24 C25 120.41(16) . . ?
C23 C24 H24A 119.8 . . ?
C25 C24 H24A 119.8 . . ?
C26 C25 C24 120.07(16) . . ?
C26 C25 H25A 120.0 . . ?
C24 C25 H25A 120.0 . . ?
C25 C26 C21 119.63(15) . . ?
C25 C26 H26A 120.2 . . ?
C21 C26 H26A 120.2 . . ?

loop_
_geom_bond_atom_site_label_1
_geom_bond_atom_site_label_2
_geom_bond_distance
_geom_bond_site_symmetry_2
_geom_bond_publ_flag
O1 C1 1.3654(18) . ?
O1 C5 1.3883(18) . ?
O2 C10 1.233(2) . ?
O3 C10 1.3578(19) . ?
O3 C11 1.438(2) . ?
O4 C12 1.1921(19) . ?
O5 C12 1.3378(19) . ?
O5 C13 1.443(2) . ?
O6 C14 1.2203(18) . ?
N1 C1 1.338(2) . ?
N1 C6 1.489(2) . ?
N1 H1N 0.9272 . ?
C1 C2 1.371(2) . ?
C2 C10 1.437(2) . ?
C2 C3 1.503(2) . ?
C3 C4 1.510(2) . ?
C3 C12 1.531(2) . ?
C3 H3A 0.9800 . ?
C4 C5 1.331(2) . ?
C4 C14 1.505(2) . ?
C5 C21 1.477(2) . ?
C6 C9 1.520(2) . ?
C6 C7 1.526(2) . ?
C6 C8 1.523(2) . ?
C7 H7A 0.9600 . ?
C7 H7B 0.9600 . ?
C7 H7C 0.9600 . ?
C8 H8A 0.9600 . ?
C8 H8B 0.9600 . ?
C8 H8C 0.9600 . ?
C9 H9A 0.9600 . ?
C9 H9B 0.9600 . ?
C9 H9C 0.9600 . ?
C11 H11A 0.9600 . ?
C11 H11B 0.9600 . ?
C11 H11C 0.9600 . ?
C13 H13A 0.9600 . ?
C13 H13B 0.9600 . ?
C13 H13C 0.9600 . ?
C14 C15 1.491(2) . ?
C15 C20 1.389(2) . ?
C15 C16 1.399(2) . ?
C16 C17 1.384(3) . ?
C16 H16A 0.9300 . ?
C17 C18 1.383(3) . ?
C17 H17A 0.9300 . ?
C18 C19 1.379(3) . ?
C18 H18A 0.9300 . ?
C19 C20 1.391(2) . ?
C19 H19A 0.9300 . ?
C20 H20A 0.9300 . ?
C21 C22 1.392(2) . ?
C21 C26 1.390(2) . ?
C22 C23 1.382(2) . ?
C22 H22A 0.9300 . ?
C23 C24 1.376(3) . ?
C23 H23A 0.9300 . ?
C24 C25 1.383(3) . ?
C24 H24A 0.9300 . ?
C25 C26 1.383(2) . ?
C25 H25A 0.9300 . ?
C26 H26A 0.9300 . ?

loop_
_geom_hbond_atom_site_label_D
_geom_hbond_atom_site_label_H
_geom_hbond_atom_site_label_A
_geom_hbond_site_symmetry_A
_geom_hbond_distance_DH
_geom_hbond_distance_HA
_geom_hbond_distance_DA
_geom_hbond_angle_DHA
_geom_hbond_publ_flag
N1 H1N O2 1_555 0.93 1.91 2.693(2) 141 ?

loop_
_geom_torsion_atom_site_label_1
_geom_torsion_atom_site_label_2
_geom_torsion_atom_site_label_3
_geom_torsion_atom_site_label_4
_geom_torsion
_geom_torsion_site_symmetry_1
_geom_torsion_site_symmetry_2
_geom_torsion_site_symmetry_3
_geom_torsion_site_symmetry_4
_geom_torsion_publ_flag
C6 N1 C1 O1 -12.3(2) . . . . ?
C6 N1 C1 C2 169.30(15) . . . . ?
C5 O1 C1 N1 -174.72(13) . . . . ?
C5 O1 C1 C2 3.7(2) . . . . ?
N1 C1 C2 C10 -1.9(2) . . . . ?
O1 C1 C2 C10 179.82(14) . . . . ?
N1 C1 C2 C3 -179.99(14) . . . . ?
O1 C1 C2 C3 1.7(2) . . . . ?
C1 C2 C3 C4 -5.5(2) . . . . ?
C10 C2 C3 C4 176.35(13) . . . . ?
C1 C2 C3 C12 113.23(16) . . . . ?
C10 C2 C3 C12 -64.87(18) . . . . ?
C2 C3 C4 C5 4.5(2) . . . . ?
C12 C3 C4 C5 -117.01(16) . . . . ?
C2 C3 C4 C14 -172.74(13) . . . . ?
C12 C3 C4 C14 65.75(16) . . . . ?
C14 C4 C5 O1 177.54(13) . . . . ?
C3 C4 C5 O1 0.5(2) . . . . ?
C14 C4 C5 C21 -3.6(2) . . . . ?
C3 C4 C5 C21 179.36(14) . . . . ?
C1 O1 C5 C4 -4.9(2) . . . . ?
C1 O1 C5 C21 176.05(12) . . . . ?
C1 N1 C6 C9 -170.23(15) . . . . ?
C1 N1 C6 C7 -52.4(2) . . . . ?
C1 N1 C6 C8 70.9(2) . . . . ?
C11 O3 C10 O2 4.9(2) . . . . ?
C11 O3 C10 C2 -174.92(14) . . . . ?
C1 C2 C10 O2 3.2(3) . . . . ?
C3 C2 C10 O2 -178.65(15) . . . . ?
C1 C2 C10 O3 -177.02(13) . . . . ?
C3 C2 C10 O3 1.1(2) . . . . ?
C13 O5 C12 O4 -3.9(2) . . . . ?
C13 O5 C12 C3 172.58(13) . . . . ?
C2 C3 C12 O4 -40.0(2) . . . . ?
C4 C3 C12 O4 81.48(19) . . . . ?
C2 C3 C12 O5 143.57(13) . . . . ?
C4 C3 C12 O5 -94.98(14) . . . . ?
C5 C4 C14 O6 -125.42(17) . . . . ?
C3 C4 C14 O6 51.83(19) . . . . ?
C5 C4 C14 C15 57.4(2) . . . . ?
C3 C4 C14 C15 -125.34(15) . . . . ?
O6 C14 C15 C20 -159.23(16) . . . . ?
C4 C14 C15 C20 17.9(2) . . . . ?
O6 C14 C15 C16 19.4(2) . . . . ?
C4 C14 C15 C16 -163.53(14) . . . . ?
C20 C15 C16 C17 -1.5(2) . . . . ?
C14 C15 C16 C17 179.91(15) . . . . ?
C15 C16 C17 C18 1.3(3) . . . . ?
C16 C17 C18 C19 -0.3(3) . . . . ?
C17 C18 C19 C20 -0.5(3) . . . . ?
C16 C15 C20 C19 0.7(2) . . . . ?
C14 C15 C20 C19 179.26(15) . . . . ?
C18 C19 C20 C15 0.3(3) . . . . ?
C4 C5 C21 C22 52.8(2) . . . . ?
O1 C5 C21 C22 -128.20(15) . . . . ?
C4 C5 C21 C26 -121.80(18) . . . . ?
O1 C5 C21 C26 57.22(18) . . . . ?
C26 C21 C22 C23 2.7(2) . . . . ?
C5 C21 C22 C23 -171.84(14) . . . . ?
C21 C22 C23 C24 0.0(2) . . . . ?
C22 C23 C24 C25 -2.1(3) . . . . ?
C23 C24 C25 C26 1.6(3) . . . . ?
C24 C25 C26 C21 1.1(2) . . . . ?
C22 C21 C26 C25 -3.2(2) . . . . ?
C5 C21 C26 C25 171.38(15) . . . . ?
